data_7048013
loop_
_publ_author_name
'Congrave, Daniel G.'
'Batsanov, Andrei S.'
'Bryce, Martin R.'

_publ_section_title
;
 Highly luminescent 2-phenylpyridine-free diiridium complexes with bulky
 1,2-diarylimidazole cyclometalating ligands.
;
_journal_issue 46
_journal_name_full 'Dalton transactions (Cambridge, England : 2003)'
_journal_page_first 16524
_journal_page_last 16533
_journal_paper_doi 10.1039/c8dt04043e
_journal_volume 47
_journal_year 2018
_chemical_formula_moiety 'C86 H64 F14 Ir2 N10 O2, 6(C H2 Cl2)'
_chemical_formula_sum 'C92 H76 Cl12 F14 Ir2 N10 O2'
_chemical_formula_weight 2429.42
_space_group_crystal_system monoclinic
_space_group_IT_number 15
_space_group_name_Hall '-C 2yc'
_space_group_name_H-M_alt 'C 1 2/c 1'
_symmetry_space_group_name_Hall '-C 2yc'
_symmetry_space_group_name_H-M 'C 1 2/c 1'
_atom_sites_solution_hydrogens geom
_atom_sites_solution_primary heavy
_atom_sites_solution_secondary difmap
_audit_creation_date 2017-01-09
_audit_creation_method
;
Olex2 1.2-beta
(compiled 2017.01.04 svn.r3372 for OlexSys, GUI svn.r5289)
;
_audit_update_record
;
2018-10-02 deposited with the CCDC.
2018-11-02 downloaded from the CCDC.
;
_cell_angle_alpha 90
_cell_angle_beta 110.2650(15)
_cell_angle_gamma 90
_cell_formula_units_Z 4
_cell_length_a 24.2045(10)
_cell_length_b 14.8901(6)
_cell_length_c 27.9788(12)
_cell_measurement_reflns_used 9977
_cell_measurement_temperature 120
_cell_measurement_theta_max 29.95
_cell_measurement_theta_min 2.46
_cell_volume 9459.6(7)
_computing_cell_refinement 'SAINT v8.37A (Bruker, 2015)'
_computing_data_collection 'APEX3 v.2016.1-0 (Bruker, 2016)'
_computing_data_reduction 'SAINT v8.37A (Bruker, 2015)'
_computing_molecular_graphics 'Olex2 (Dolomanov et al., 2009)'
_computing_publication_material 'Olex2 (Dolomanov et al., 2009)'
_computing_structure_refinement 'ShelXL 2018/3 multi-CPU (Sheldrick, 2015)'
_computing_structure_solution 'ShelXS 2013/1 (Sheldrick, 2008)'
_diffrn_ambient_temperature 120
_diffrn_detector_area_resol_mean 10.4
_diffrn_detector_type 'Bruker PHOTON 100 CMOS'
_diffrn_measured_fraction_theta_full 0.999
_diffrn_measured_fraction_theta_max 0.999
_diffrn_measurement_device '3-circle area detector diffractometer'
_diffrn_measurement_device_type 'Bruker D8 Venture'
_diffrn_measurement_method '\f and \w scans'
_diffrn_radiation_monochromator 'focusing mirrors'
_diffrn_radiation_probe x-ray
_diffrn_radiation_type MoK\a
_diffrn_radiation_wavelength 0.71073
_diffrn_reflns_av_R_equivalents 0.0520
_diffrn_reflns_av_unetI/netI 0.0372
_diffrn_reflns_Laue_measured_fraction_full 0.999
_diffrn_reflns_Laue_measured_fraction_max 0.999
_diffrn_reflns_limit_h_max 34
_diffrn_reflns_limit_h_min -34
_diffrn_reflns_limit_k_max 20
_diffrn_reflns_limit_k_min -20
_diffrn_reflns_limit_l_max 39
_diffrn_reflns_limit_l_min -39
_diffrn_reflns_number 101919
_diffrn_reflns_point_group_measured_fraction_full 0.999
_diffrn_reflns_point_group_measured_fraction_max 0.999
_diffrn_reflns_theta_full 30.000
_diffrn_reflns_theta_max 30.000
_diffrn_reflns_theta_min 2.459
_diffrn_source 'microfocus sealed X-ray tube'
_diffrn_source_type 'Incoatec I\mS microsource'
_diffrn_standards_number 0
_exptl_absorpt_coefficient_mu 3.232
_exptl_absorpt_correction_T_max 0.9000
_exptl_absorpt_correction_T_min 0.6426
_exptl_absorpt_correction_type integration
_exptl_absorpt_process_details
; SADABS-2014/5 (Krause et al., 2015) was used for absorption correction. 
 wR2(int) was 0.1104 before and 0.0597 after correction. The Ratio of 
 minimum to maximum transmission is 0.7140. The \l/2 correction factor 
 is Not present.
;
_exptl_crystal_colour yellow
_exptl_crystal_colour_primary yellow
_exptl_crystal_density_diffrn 1.706
_exptl_crystal_description trapetsoid
_exptl_crystal_F_000 4792
_exptl_crystal_preparation Luminescent
_exptl_crystal_recrystallization_method 'Re-crystallisation from solvent: THF/hexane'
_exptl_crystal_size_max 0.251
_exptl_crystal_size_mid 0.072
_exptl_crystal_size_min 0.055
_refine_diff_density_max 3.041
_refine_diff_density_min -1.446
_refine_diff_density_rms 0.145
_refine_ls_extinction_method none
_refine_ls_goodness_of_fit_ref 1.079
_refine_ls_hydrogen_treatment mixed
_refine_ls_matrix_type full
_refine_ls_number_parameters 616
_refine_ls_number_reflns 13754
_refine_ls_number_restraints 0
_refine_ls_restrained_S_all 1.079
_refine_ls_R_factor_all 0.0612
_refine_ls_R_factor_gt 0.0424
_refine_ls_shift/su_max 0.013
_refine_ls_shift/su_mean 0.000
_refine_ls_structure_factor_coef Fsqd
_refine_ls_weighting_details 'w=1/[\s^2^(Fo^2^)+(0.0570P)^2^+41.4830P] where P=(Fo^2^+2Fc^2^)/3'
_refine_ls_weighting_scheme calc
_refine_ls_wR_factor_gt 0.1035
_refine_ls_wR_factor_ref 0.1125
_reflns_Friedel_coverage 0.000
_reflns_number_gt 11072
_reflns_number_total 13754
_reflns_threshold_expression 'I > 2\s(I)'
_cod_data_source_file c8dt04043e2.cif
_cod_data_source_block meso7-16s481
_cod_depositor_comments
;
The following automatic conversions were performed:

'_diffrn_radiation_probe' value 'X-ray' changed to 'x-ray' according
to
/home/data/users/saulius/crontab/automatic-downloads/rss-feeds/RSC/lib/dictionaries/cif_core.dic
dictionary named 'cif_core.dic' version 2.4.2 from 2011-04-26.

Automatic conversion script
Id: cif_fix_values 4973 2017-02-22 13:04:09Z antanas 

 Adding full bibliography for 7048013--7048014.cif.
;
_cod_database_code 7048013
_shelx_shelxl_version_number 2018/3
_shelx_space_group_comment
;
The symmetry employed for this shelxl refinement is uniquely defined
by the following loop, which should always be used as a source of
symmetry information in preference to the above space-group names.
They are only intended as comments.
;
_shelx_estimated_absorpt_t_max 0.842
_shelx_estimated_absorpt_t_min 0.498
_olex2_refinement_description
;
1. Fixed Uiso
 At 1.2 times of:
  All C(H) groups, All C(H,H) groups, All C(H,H,H,H) groups
2. Others
 Uiso(H32A)=Uiso(H32B)=Uiso(H32C)=FVAR(1)
 Uiso(H33A)=Uiso(H33B)=Uiso(H33C)=FVAR(2)
 Uiso(H34A)=Uiso(H34B)=Uiso(H34C)=FVAR(3)
 Uiso(H41A)=Uiso(H41B)=Uiso(H41C)=FVAR(4)
 Uiso(H42A)=Uiso(H42B)=Uiso(H42C)=FVAR(5)
 Uiso(H43A)=Uiso(H43B)=Uiso(H43C)=FVAR(6)
 Fixed Sof: Cl4A(0.75) Cl4B(0.25) H45A(0.75) H45B(0.75) H45D(0.25) H45C(0.25)
3.a Secondary CH2 refined with riding coordinates:
 C45(H45A,H45B), C45(H45D,H45C), C44(H44A,H44B), C46(H46A,H46B)
3.b Aromatic/amide H refined with riding coordinates:
 C3(H3), C5(H5), C6(H6), C9(H9), C10(H10), C12(H12), C14(H14), C15(H15),
 C18(H18), C19(H19), C28(H28), C30(H30), C37(H37), C39(H39)
3.c Idealised Me refined as rotating group:
 C32(H32A,H32B,H32C), C33(H33A,H33B,H33C), C34(H34A,H34B,H34C), C41(H41A,H41B,
 H41C), C42(H42A,H42B,H42C), C43(H43A,H43B,H43C)
;
_olex2_diffrn_ambient_temperature_device 'Oxford Cryosystems'
_olex2_submission_special_instructions 'No special instructions were received'

loop_
_space_group_symop_operation_xyz
'x, y, z'
'-x, y, -z+1/2'
'x+1/2, y+1/2, z'
'-x+1/2, y+1/2, -z+1/2'
'-x, -y, -z'
'x, -y, z-1/2'
'-x+1/2, -y+1/2, -z'
'x+1/2, -y+1/2, z-1/2'

loop_
_atom_site_label
_atom_site_type_symbol
_atom_site_fract_x
_atom_site_fract_y
_atom_site_fract_z
_atom_site_U_iso_or_equiv
_atom_site_adp_type
_atom_site_occupancy
_atom_site_site_symmetry_order
_atom_site_calc_flag
_atom_site_refinement_flags_posn
_atom_site_refinement_flags_occupancy
_atom_site_disorder_assembly
_atom_site_disorder_group
Ir Ir 0.93847(2) 0.51080(2) 0.40722(2) 0.01887(5) Uani 1 1 d . . . .
F1 F 0.71417(11) 0.3850(2) 0.33999(12) 0.0440(7) Uani 1 1 d . . . .
F2 F 0.93522(13) 0.5802(2) 0.21644(10) 0.0400(7) Uani 1 1 d . . . .
F3 F 1.15808(12) 0.54434(19) 0.49233(12) 0.0412(7) Uani 1 1 d . . . .
F4 F 1.24758(13) 0.6619(2) 0.53034(15) 0.0583(10) Uani 1 1 d . . . .
F5 F 1.22752(15) 0.8229(2) 0.56729(13) 0.0608(10) Uani 1 1 d . . . .
F6 F 1.11828(18) 0.8670(2) 0.56356(14) 0.0613(10) Uani 1 1 d . . . .
F7 F 1.02878(14) 0.7505(2) 0.52453(13) 0.0483(8) Uani 1 1 d . . . .
O O 1.01397(12) 0.59337(19) 0.43690(10) 0.0235(6) Uani 1 1 d . . . .
N1 N 0.97464(14) 0.4739(2) 0.48605(12) 0.0188(6) Uani 1 1 d . . . .
N2 N 0.98205(14) 0.4087(2) 0.38850(12) 0.0223(7) Uani 1 1 d . . . .
N3 N 0.98406(15) 0.2788(3) 0.35302(14) 0.0295(8) Uani 1 1 d . . . .
N4 N 0.89086(15) 0.6137(2) 0.41972(12) 0.0226(7) Uani 1 1 d . . . .
N5 N 0.84562(15) 0.7425(2) 0.39676(12) 0.0238(7) Uani 1 1 d . . . .
C1 C 1.04012(17) 0.5828(3) 0.48483(14) 0.0200(7) Uani 1 1 d . . . .
C2 C 0.87147(16) 0.4261(3) 0.37543(13) 0.0186(7) Uani 1 1 d . . . .
C3 C 0.81204(17) 0.4378(3) 0.36858(15) 0.0241(8) Uani 1 1 d . . . .
H3 H 0.7992 0.4913 0.3800 0.029 Uiso 1 1 calc R . . .
C4 C 0.77185(18) 0.3713(3) 0.34520(16) 0.0289(9) Uani 1 1 d . . . .
C5 C 0.78605(18) 0.2923(3) 0.32750(15) 0.0267(8) Uani 1 1 d . . . .
H5 H 0.7568 0.2484 0.3120 0.032 Uiso 1 1 calc R . . .
C6 C 0.84475(18) 0.2782(3) 0.33296(15) 0.0257(8) Uani 1 1 d . . . .
H6 H 0.8564 0.2240 0.3211 0.031 Uiso 1 1 calc R . . .
C7 C 0.88661(17) 0.3444(3) 0.35604(14) 0.0214(8) Uani 1 1 d . . . .
C8 C 0.94947(17) 0.3404(3) 0.36465(14) 0.0221(8) Uani 1 1 d . . . .
C9 C 1.04160(19) 0.3121(3) 0.37134(18) 0.0332(10) Uani 1 1 d . . . .
H9 H 1.0757 0.2837 0.3690 0.040 Uiso 1 1 calc R . . .
C10 C 1.03933(18) 0.3922(3) 0.39303(15) 0.0277(9) Uani 1 1 d . . . .
H10 H 1.0719 0.4306 0.4088 0.033 Uiso 1 1 calc R . . .
C11 C 0.91669(16) 0.5740(3) 0.33962(14) 0.0196(7) Uani 1 1 d . . . .
C12 C 0.93244(18) 0.5493(3) 0.29796(15) 0.0241(8) Uani 1 1 d . . . .
H12 H 0.9526 0.4944 0.2982 0.029 Uiso 1 1 calc R . . .
C13 C 0.91822(19) 0.6059(3) 0.25622(15) 0.0296(9) Uani 1 1 d . . . .
C14 C 0.8901(2) 0.6864(3) 0.25265(16) 0.0327(10) Uani 1 1 d . . . .
H14 H 0.8820 0.7234 0.2234 0.039 Uiso 1 1 calc R . . .
C15 C 0.87375(19) 0.7117(3) 0.29359(15) 0.0279(9) Uani 1 1 d . . . .
H15 H 0.8537 0.7669 0.2926 0.034 Uiso 1 1 calc R . . .
C16 C 0.88666(17) 0.6562(3) 0.33620(14) 0.0218(8) Uani 1 1 d . . . .
C17 C 0.87326(17) 0.6749(3) 0.38221(14) 0.0213(8) Uani 1 1 d . . . .
C18 C 0.8455(2) 0.7234(3) 0.44510(15) 0.0281(9) Uani 1 1 d . . . .
H18 H 0.8288 0.7592 0.4648 0.034 Uiso 1 1 calc R . . .
C19 C 0.8734(2) 0.6444(3) 0.45883(16) 0.0281(9) Uani 1 1 d . . . .
H19 H 0.8800 0.6146 0.4904 0.034 Uiso 1 1 calc R . . .
C20 C 1.09097(18) 0.6440(3) 0.50823(14) 0.0227(8) Uani 1 1 d . . . .
C21 C 1.14721(19) 0.6241(3) 0.50980(16) 0.0280(9) Uani 1 1 d . . . .
C22 C 1.19332(19) 0.6842(3) 0.52871(18) 0.0351(11) Uani 1 1 d . . . .
C23 C 1.1829(2) 0.7651(3) 0.54666(18) 0.0384(12) Uani 1 1 d . . . .
C24 C 1.1281(2) 0.7875(3) 0.54540(18) 0.0372(11) Uani 1 1 d . . . .
C25 C 1.0821(2) 0.7278(3) 0.52568(17) 0.0304(9) Uani 1 1 d . . . .
C26 C 0.96653(19) 0.1982(3) 0.32307(18) 0.0327(10) Uani 1 1 d . . . .
C27 C 0.9811(2) 0.1150(4) 0.34710(19) 0.0373(11) Uani 1 1 d . . . .
C28 C 0.9633(2) 0.0388(4) 0.3167(2) 0.0439(12) Uani 1 1 d . . . .
H28 H 0.9730 -0.0188 0.3319 0.053 Uiso 1 1 calc R . . .
C29 C 0.9325(2) 0.0448(4) 0.2657(2) 0.0485(14) Uani 1 1 d . . . .
C30 C 0.9199(2) 0.1279(4) 0.2436(2) 0.0471(14) Uani 1 1 d . . . .
H30 H 0.8989 0.1314 0.2080 0.057 Uiso 1 1 calc R . . .
C31 C 0.9364(2) 0.2073(4) 0.27065(18) 0.0368(11) Uani 1 1 d . . . .
C32 C 1.0143(2) 0.1070(4) 0.4033(2) 0.0450(13) Uani 1 1 d . . . .
H32A H 1.0527 0.1365 0.4117 0.064(11) Uiso 1 1 calc GR . . .
H32B H 1.0201 0.0434 0.4127 0.064(11) Uiso 1 1 calc GR . . .
H32C H 0.9918 0.1358 0.4222 0.064(11) Uiso 1 1 calc GR . . .
C33 C 0.9133(3) -0.0399(5) 0.2332(3) 0.073(2) Uani 1 1 d . . . .
H33A H 0.9395 -0.0498 0.2137 0.12(2) Uiso 1 1 calc GR . . .
H33B H 0.8728 -0.0325 0.2097 0.12(2) Uiso 1 1 calc GR . . .
H33C H 0.9154 -0.0916 0.2554 0.12(2) Uiso 1 1 calc GR . . .
C34 C 0.9217(2) 0.2979(4) 0.24614(19) 0.0426(12) Uani 1 1 d . . . .
H34A H 0.8930 0.3277 0.2584 0.059(11) Uiso 1 1 calc GR . . .
H34B H 0.9048 0.2908 0.2091 0.059(11) Uiso 1 1 calc GR . . .
H34C H 0.9575 0.3343 0.2549 0.059(11) Uiso 1 1 calc GR . . .
C35 C 0.82178(18) 0.8218(3) 0.36753(14) 0.0222(8) Uani 1 1 d . . . .
C36 C 0.85422(19) 0.9007(3) 0.37804(16) 0.0272(9) Uani 1 1 d . . . .
C37 C 0.8322(2) 0.9739(3) 0.34659(18) 0.0309(9) Uani 1 1 d . . . .
H37 H 0.8537 1.0287 0.3532 0.037 Uiso 1 1 calc R . . .
C38 C 0.7792(2) 0.9694(3) 0.30550(17) 0.0304(9) Uani 1 1 d . . . .
C39 C 0.74734(19) 0.8898(3) 0.29709(16) 0.0281(9) Uani 1 1 d . . . .
H39 H 0.7107 0.8868 0.2698 0.034 Uiso 1 1 calc R . . .
C40 C 0.76761(19) 0.8146(3) 0.32743(15) 0.0257(8) Uani 1 1 d . . . .
C41 C 0.9120(2) 0.9072(4) 0.4220(2) 0.0419(12) Uani 1 1 d . . . .
H41A H 0.9312 0.9643 0.4200 0.062(11) Uiso 1 1 calc GR . . .
H41B H 0.9376 0.8573 0.4202 0.062(11) Uiso 1 1 calc GR . . .
H41C H 0.9046 0.9042 0.4542 0.062(11) Uiso 1 1 calc GR . . .
C42 C 0.7561(3) 1.0489(3) 0.2708(2) 0.0469(13) Uani 1 1 d . . . .
H42A H 0.7363 1.0904 0.2867 0.084(14) Uiso 1 1 calc GR . . .
H42B H 0.7281 1.0281 0.2382 0.084(14) Uiso 1 1 calc GR . . .
H42C H 0.7890 1.0798 0.2650 0.084(14) Uiso 1 1 calc GR . . .
C43 C 0.7334(2) 0.7289(3) 0.31754(18) 0.0368(11) Uani 1 1 d . . . .
H43A H 0.7583 0.6799 0.3133 0.045(9) Uiso 1 1 calc GR . . .
H43B H 0.6988 0.7350 0.2865 0.045(9) Uiso 1 1 calc GR . . .
H43C H 0.7206 0.7156 0.3464 0.045(9) Uiso 1 1 calc GR . . .
Cl3 Cl 1.13038(7) 0.73610(14) 0.38943(7) 0.0672(5) Uani 1 1 d . . . .
Cl4A Cl 1.02114(14) 0.8167(2) 0.38369(18) 0.1092(13) Uani 0.75 1 d . P A 1
Cl4B Cl 1.0178(3) 0.8066(6) 0.3289(4) 0.082(3) Uani 0.25 1 d . P A 2
C45 C 1.0535(2) 0.7245(3) 0.3660(2) 0.0394(11) Uani 1 1 d . . . .
H45A H 1.0394 0.7197 0.3284 0.047 Uiso 0.75 1 calc R P A 1
H45B H 1.0422 0.6690 0.3797 0.047 Uiso 0.75 1 calc R P A 1
H45D H 1.0434 0.6675 0.3467 0.047 Uiso 0.25 1 calc R P A 2
H45C H 1.0396 0.7200 0.3952 0.047 Uiso 0.25 1 calc R P A 2
Cl1 Cl 0.64542(9) 0.47702(14) 0.47679(7) 0.0699(5) Uani 1 1 d . . . .
Cl2 Cl 0.68375(13) 0.5925(2) 0.41188(10) 0.1213(11) Uani 1 1 d . . . .
C44 C 0.6521(4) 0.4890(5) 0.4173(3) 0.070(2) Uani 1 1 d . . . .
H44A H 0.6127 0.4843 0.3906 0.085 Uiso 1 1 calc R . . .
H44B H 0.6769 0.4398 0.4120 0.085 Uiso 1 1 calc R . . .
Cl5 Cl 1.16238(8) 0.49639(12) 0.36618(8) 0.0655(5) Uani 1 1 d . . . .
Cl6 Cl 1.20603(7) 0.35066(13) 0.43743(7) 0.0646(4) Uani 1 1 d . . . .
C46 C 1.2225(3) 0.4551(5) 0.4168(3) 0.0543(15) Uani 1 1 d . . . .
H46A H 1.2570 0.4488 0.4057 0.065 Uiso 1 1 calc R . . .
H46B H 1.2329 0.4983 0.4455 0.065 Uiso 1 1 calc R . . .

loop_
_atom_site_aniso_label
_atom_site_aniso_U_11
_atom_site_aniso_U_22
_atom_site_aniso_U_33
_atom_site_aniso_U_23
_atom_site_aniso_U_13
_atom_site_aniso_U_12
Ir 0.01794(8) 0.02345(8) 0.01410(7) 0.00252(5) 0.00411(5) -0.00144(5)
F1 0.0170(13) 0.063(2) 0.0502(18) -0.0098(15) 0.0097(12) -0.0026(12)
F2 0.0450(16) 0.0591(19) 0.0218(13) 0.0089(12) 0.0191(12) 0.0136(14)
F3 0.0312(14) 0.0323(15) 0.063(2) 0.0015(13) 0.0194(14) 0.0023(11)
F4 0.0229(14) 0.056(2) 0.086(3) 0.0225(18) 0.0062(15) -0.0053(13)
F5 0.060(2) 0.055(2) 0.0489(19) 0.0029(15) -0.0046(16) -0.0391(17)
F6 0.095(3) 0.0351(17) 0.065(2) -0.0214(15) 0.041(2) -0.0235(17)
F7 0.0513(19) 0.0360(16) 0.072(2) -0.0090(15) 0.0404(17) -0.0016(14)
O 0.0250(14) 0.0277(15) 0.0152(13) 0.0043(10) 0.0036(11) -0.0069(11)
N1 0.0195(16) 0.0193(16) 0.0162(14) 0.0027(11) 0.0046(12) -0.0028(12)
N2 0.0170(15) 0.0295(18) 0.0193(16) 0.0026(13) 0.0048(12) -0.0011(13)
N3 0.0172(16) 0.040(2) 0.0267(18) -0.0069(15) 0.0021(14) 0.0031(14)
N4 0.0221(16) 0.0290(18) 0.0152(15) 0.0012(12) 0.0044(13) -0.0043(13)
N5 0.0296(18) 0.0268(18) 0.0163(15) 0.0013(12) 0.0094(13) 0.0012(14)
C1 0.0195(18) 0.0228(19) 0.0170(17) 0.0008(13) 0.0054(14) -0.0013(14)
C2 0.0197(18) 0.0243(18) 0.0100(15) 0.0028(13) 0.0029(13) -0.0009(14)
C3 0.0206(19) 0.030(2) 0.0209(19) 0.0022(15) 0.0064(15) 0.0027(15)
C4 0.0155(18) 0.045(3) 0.023(2) 0.0060(17) 0.0030(15) 0.0003(17)
C5 0.0197(19) 0.035(2) 0.023(2) -0.0017(16) 0.0042(15) -0.0067(16)
C6 0.024(2) 0.027(2) 0.0220(19) -0.0015(15) 0.0028(16) -0.0022(15)
C7 0.0201(18) 0.026(2) 0.0157(17) 0.0030(14) 0.0031(14) 0.0003(14)
C8 0.0177(18) 0.030(2) 0.0162(17) 0.0009(14) 0.0035(14) 0.0013(15)
C9 0.017(2) 0.050(3) 0.032(2) -0.002(2) 0.0082(17) 0.0061(18)
C10 0.0182(19) 0.043(3) 0.0183(19) -0.0005(16) 0.0023(15) -0.0023(17)
C11 0.0169(17) 0.0269(19) 0.0140(16) 0.0019(13) 0.0040(13) -0.0023(14)
C12 0.0228(19) 0.032(2) 0.0194(18) 0.0029(15) 0.0100(15) 0.0008(16)
C13 0.029(2) 0.047(3) 0.0161(19) 0.0001(17) 0.0111(16) 0.0012(19)
C14 0.035(2) 0.043(3) 0.021(2) 0.0118(18) 0.0119(18) 0.004(2)
C15 0.033(2) 0.030(2) 0.0203(19) 0.0071(16) 0.0086(17) 0.0014(17)
C16 0.0214(19) 0.026(2) 0.0165(17) 0.0022(14) 0.0052(15) -0.0044(15)
C17 0.0243(19) 0.0209(19) 0.0178(18) -0.0010(13) 0.0060(15) -0.0033(14)
C18 0.033(2) 0.036(2) 0.0172(19) 0.0003(16) 0.0120(17) 0.0042(18)
C19 0.035(2) 0.033(2) 0.0183(19) 0.0013(16) 0.0118(17) 0.0014(18)
C20 0.026(2) 0.027(2) 0.0129(17) 0.0029(14) 0.0046(15) -0.0057(15)
C21 0.028(2) 0.026(2) 0.028(2) 0.0058(16) 0.0069(17) -0.0023(16)
C22 0.023(2) 0.039(3) 0.035(2) 0.0143(19) -0.0013(18) -0.0068(18)
C23 0.039(3) 0.039(3) 0.027(2) 0.0055(19) -0.0019(19) -0.021(2)
C24 0.058(3) 0.026(2) 0.030(2) -0.0047(17) 0.018(2) -0.015(2)
C25 0.038(2) 0.029(2) 0.029(2) 0.0009(17) 0.0167(19) -0.0055(18)
C26 0.020(2) 0.042(3) 0.033(2) -0.0137(19) 0.0061(17) 0.0058(18)
C27 0.026(2) 0.044(3) 0.041(3) -0.009(2) 0.010(2) 0.0051(19)
C28 0.035(3) 0.043(3) 0.054(3) -0.010(2) 0.016(2) 0.004(2)
C29 0.030(3) 0.055(3) 0.056(3) -0.028(3) 0.010(2) -0.002(2)
C30 0.028(3) 0.068(4) 0.040(3) -0.023(3) 0.006(2) 0.002(2)
C31 0.024(2) 0.052(3) 0.034(2) -0.009(2) 0.0100(19) 0.006(2)
C32 0.040(3) 0.048(3) 0.041(3) -0.003(2) 0.007(2) 0.013(2)
C33 0.054(4) 0.068(5) 0.083(5) -0.040(4) 0.005(4) -0.007(3)
C34 0.031(3) 0.064(4) 0.030(2) -0.005(2) 0.008(2) 0.003(2)
C35 0.027(2) 0.0211(19) 0.0174(18) 0.0002(14) 0.0061(15) 0.0023(15)
C36 0.027(2) 0.028(2) 0.025(2) -0.0004(16) 0.0067(17) -0.0022(16)
C37 0.034(2) 0.020(2) 0.038(2) -0.0002(17) 0.0108(19) -0.0044(17)
C38 0.037(2) 0.024(2) 0.029(2) 0.0032(16) 0.0106(19) 0.0068(17)
C39 0.026(2) 0.031(2) 0.024(2) -0.0004(16) 0.0043(17) 0.0041(17)
C40 0.028(2) 0.027(2) 0.0202(19) -0.0030(15) 0.0063(16) 0.0011(16)
C41 0.036(3) 0.039(3) 0.038(3) 0.001(2) -0.003(2) -0.006(2)
C42 0.057(3) 0.028(3) 0.045(3) 0.011(2) 0.004(3) 0.004(2)
C43 0.038(3) 0.032(2) 0.032(2) -0.0002(18) 0.001(2) -0.0112(19)
Cl3 0.0470(9) 0.0882(13) 0.0598(10) -0.0091(9) 0.0101(7) -0.0078(8)
Cl4A 0.0727(18) 0.0595(16) 0.191(4) -0.034(2) 0.041(2) 0.0101(13)
Cl4B 0.039(3) 0.084(5) 0.122(7) 0.068(5) 0.024(4) 0.016(3)
C45 0.047(3) 0.034(3) 0.043(3) -0.003(2) 0.023(2) -0.008(2)
Cl1 0.0724(11) 0.0863(13) 0.0570(10) 0.0288(9) 0.0299(9) 0.0249(9)
Cl2 0.132(2) 0.147(3) 0.0968(18) 0.0047(16) 0.0549(16) -0.066(2)
C44 0.087(6) 0.071(5) 0.066(5) 0.020(4) 0.043(4) 0.026(4)
Cl5 0.0550(9) 0.0790(12) 0.0708(11) 0.0136(8) 0.0323(9) 0.0080(8)
Cl6 0.0518(9) 0.0782(11) 0.0686(11) 0.0131(9) 0.0270(8) 0.0085(8)
C46 0.043(3) 0.061(4) 0.067(4) -0.015(3) 0.030(3) -0.005(3)

loop_
_atom_type_symbol
_atom_type_description
_atom_type_scat_dispersion_real
_atom_type_scat_dispersion_imag
_atom_type_scat_source
C C 0.0033 0.0016 'International Tables Vol C Tables 4.2.6.8 and 6.1.1.4'
H H 0.0000 0.0000 'International Tables Vol C Tables 4.2.6.8 and 6.1.1.4'
Cl Cl 0.1484 0.1585 'International Tables Vol C Tables 4.2.6.8 and 6.1.1.4'
F F 0.0171 0.0103 'International Tables Vol C Tables 4.2.6.8 and 6.1.1.4'
Ir Ir -1.4442 7.9887 'International Tables Vol C Tables 4.2.6.8 and 6.1.1.4'
N N 0.0061 0.0033 'International Tables Vol C Tables 4.2.6.8 and 6.1.1.4'
O O 0.0106 0.0060 'International Tables Vol C Tables 4.2.6.8 and 6.1.1.4'

loop_
_exptl_crystal_face_index_h
_exptl_crystal_face_index_k
_exptl_crystal_face_index_l
_exptl_crystal_face_perp_dist
-1.00 0.00 1.00 0.0100
1.00 0.00 -1.00 0.0270
-1.00 0.00 0.00 0.0220
0.00 -1.00 1.00 0.0920
-2.00 1.00 -3.00 0.0280
-1.00 2.00 3.00 0.0700
0.00 0.00 1.00 0.0180
0.00 0.00 -1.00 0.0350

loop_
_geom_angle_atom_site_label_1
_geom_angle_atom_site_label_2
_geom_angle_atom_site_label_3
_geom_angle
_geom_angle_site_symmetry_1
_geom_angle_site_symmetry_3
O Ir N1 75.87(11) . .
N2 Ir O 94.66(12) . .
N2 Ir N1 90.59(13) . .
N4 Ir O 87.61(12) . .
N4 Ir N1 94.03(13) . .
N4 Ir N2 175.24(12) . .
C2 Ir O 174.30(13) . .
C2 Ir N1 105.96(13) . .
C2 Ir N2 79.99(14) . .
C2 Ir N4 97.58(15) . .
C2 Ir C11 88.21(15) . .
C11 Ir O 90.38(13) . .
C11 Ir N1 165.35(14) . .
C11 Ir N2 95.64(14) . .
C11 Ir N4 80.14(14) . .
C1 O Ir 112.7(2) . .
N1 N1 Ir 112.9(3) 5_766 .
C1 N1 Ir 134.8(3) 5_766 .
C1 N1 N1 112.2(4) 5_766 5_766
C8 N2 Ir 115.9(3) . .
C8 N2 C10 108.5(4) . .
C10 N2 Ir 135.5(3) . .
C8 N3 C9 106.9(4) . .
C8 N3 C26 128.4(4) . .
C9 N3 C26 124.3(4) . .
C17 N4 Ir 115.2(3) . .
C17 N4 C19 107.0(3) . .
C19 N4 Ir 137.6(3) . .
C17 N5 C18 108.1(3) . .
C17 N5 C35 125.8(3) . .
C18 N5 C35 126.1(3) . .
O C1 N1 126.2(3) . 5_766
O C1 C20 114.8(3) . .
N1 C1 C20 119.0(3) 5_766 .
C3 C2 Ir 128.3(3) . .
C3 C2 C7 116.2(4) . .
C7 C2 Ir 115.4(3) . .
C4 C3 C2 119.9(4) . .
F1 C4 C3 117.9(4) . .
C5 C4 F1 117.8(4) . .
C5 C4 C3 124.3(4) . .
C4 C5 C6 117.8(4) . .
C5 C6 C7 119.5(4) . .
C2 C7 C8 111.2(3) . .
C6 C7 C2 122.3(4) . .
C6 C7 C8 126.4(4) . .
N2 C8 N3 109.4(3) . .
N2 C8 C7 117.3(4) . .
N3 C8 C7 133.2(4) . .
C10 C9 N3 106.8(4) . .
C9 C10 N2 108.4(4) . .
C12 C11 Ir 127.1(3) . .
C12 C11 C16 117.1(3) . .
C16 C11 Ir 115.5(3) . .
C13 C12 C11 119.0(4) . .
F2 C13 C12 117.3(4) . .
C14 C13 F2 118.0(4) . .
C14 C13 C12 124.6(4) . .
C13 C14 C15 117.1(4) . .
C14 C15 C16 120.1(4) . .
C11 C16 C17 111.9(3) . .
C15 C16 C11 122.0(4) . .
C15 C16 C17 126.0(4) . .
N4 C17 N5 109.1(3) . .
N4 C17 C16 116.8(4) . .
N5 C17 C16 134.0(4) . .
C19 C18 N5 106.7(4) . .
C18 C19 N4 109.0(4) . .
C21 C20 C1 122.6(4) . .
C21 C20 C25 117.1(4) . .
C25 C20 C1 120.1(4) . .
F3 C21 C20 119.6(4) . .
F3 C21 C22 118.5(4) . .
C20 C21 C22 122.0(4) . .
F4 C22 C21 120.2(5) . .
F4 C22 C23 120.8(4) . .
C23 C22 C21 119.0(5) . .
F5 C23 C22 120.0(5) . .
F5 C23 C24 119.1(5) . .
C24 C23 C22 120.9(4) . .
F6 C24 C23 120.5(4) . .
F6 C24 C25 119.7(5) . .
C23 C24 C25 119.8(5) . .
F7 C25 C20 119.5(4) . .
F7 C25 C24 119.3(4) . .
C20 C25 C24 121.2(4) . .
C27 C26 N3 119.0(4) . .
C27 C26 C31 122.9(4) . .
C31 C26 N3 118.1(4) . .
C26 C27 C32 122.0(4) . .
C28 C27 C26 117.1(5) . .
C28 C27 C32 120.9(5) . .
C29 C28 C27 121.8(6) . .
C28 C29 C30 119.1(5) . .
C28 C29 C33 120.7(7) . .
C30 C29 C33 120.2(6) . .
C29 C30 C31 123.1(5) . .
C26 C31 C34 121.4(5) . .
C30 C31 C26 116.0(5) . .
C30 C31 C34 122.6(5) . .
C36 C35 N5 119.3(4) . .
C36 C35 C40 122.5(4) . .
C40 C35 N5 118.2(4) . .
C35 C36 C41 121.5(4) . .
C37 C36 C35 117.8(4) . .
C37 C36 C41 120.7(4) . .
C36 C37 C38 121.8(4) . .
C37 C38 C42 121.4(4) . .
C39 C38 C37 118.6(4) . .
C39 C38 C42 120.0(4) . .
C38 C39 C40 121.8(4) . .
C35 C40 C43 121.2(4) . .
C39 C40 C35 117.5(4) . .
C39 C40 C43 121.3(4) . .
Cl4A C45 Cl3 109.9(3) . .
Cl4B C45 Cl3 114.9(4) . .
Cl1 C44 Cl2 111.3(5) . .
Cl6 C46 Cl5 110.9(3) . .

loop_
_geom_bond_atom_site_label_1
_geom_bond_atom_site_label_2
_geom_bond_distance
_geom_bond_site_symmetry_2
Ir O 2.119(3) .
Ir N1 2.143(3) .
Ir N2 2.020(3) .
Ir N4 2.019(4) .
Ir C2 2.003(4) .
Ir C11 2.012(4) .
F1 C4 1.368(5) .
F2 C13 1.368(5) .
F3 C21 1.345(5) .
F4 C22 1.340(6) .
F5 C23 1.346(5) .
F6 C24 1.341(6) .
F7 C25 1.323(5) .
O C1 1.279(4) .
N1 N1 1.433(6) 5_766
N1 C1 1.307(5) 5_766
N2 C8 1.318(5) .
N2 C10 1.370(5) .
N3 C8 1.355(5) .
N3 C9 1.398(6) .
N3 C26 1.440(6) .
N4 C17 1.344(5) .
N4 C19 1.381(5) .
N5 C17 1.347(5) .
N5 C18 1.384(5) .
N5 C35 1.438(5) .
C1 N1 1.307(5) 5_766
C1 C20 1.489(5) .
C2 C3 1.395(5) .
C2 C7 1.430(5) .
C3 C4 1.383(6) .
C4 C5 1.366(6) .
C5 C6 1.391(6) .
C6 C7 1.401(5) .
C7 C8 1.457(5) .
C9 C10 1.348(7) .
C11 C12 1.395(5) .
C11 C16 1.410(6) .
C12 C13 1.384(6) .
C13 C14 1.365(7) .
C14 C15 1.387(6) .
C15 C16 1.394(5) .
C16 C17 1.460(5) .
C18 C19 1.345(6) .
C20 C21 1.379(6) .
C20 C25 1.383(6) .
C21 C22 1.385(6) .
C22 C23 1.361(8) .
C23 C24 1.356(8) .
C24 C25 1.383(6) .
C26 C27 1.396(7) .
C26 C31 1.400(7) .
C27 C28 1.394(7) .
C27 C32 1.502(7) .
C28 C29 1.366(8) .
C29 C30 1.370(9) .
C29 C33 1.529(8) .
C30 C31 1.385(7) .
C31 C34 1.499(8) .
C35 C36 1.388(6) .
C35 C40 1.404(6) .
C36 C37 1.386(6) .
C36 C41 1.512(6) .
C37 C38 1.396(7) .
C38 C39 1.388(6) .
C38 C42 1.510(6) .
C39 C40 1.388(6) .
C40 C43 1.494(6) .
Cl3 C45 1.754(6) .
Cl4A C45 1.735(6) .
Cl4B C45 1.641(8) .
Cl1 C44 1.736(7) .
Cl2 C44 1.751(8) .
Cl5 C46 1.754(7) .
Cl6 C46 1.752(7) .
